data_7159949
loop_
_publ_author_name
'Ning, Chao'
'Yu, Zi-Qi'
'Wei, Yin'
'Shi, Min'

_publ_section_title
;
 Palladium catalyzed stereoselective intramolecular [3 + 2] cycloaddition
 reactions of (<i>E</i>) &amp; (<i>Z</i>)-ene-vinylidenecyclopropanes.
;
_journal_issue 22
_journal_name_full 'Organic &amp; biomolecular chemistry'
_journal_page_first 4445
_journal_page_last 4449
_journal_paper_doi 10.1039/d4ob00607k
_journal_volume 22
_journal_year 2024
_chemical_formula_moiety 'C22 H29 N O4 S'
_chemical_formula_sum 'C22 H29 N O4 S'
_chemical_formula_weight 403.52
_space_group_crystal_system monoclinic
_space_group_IT_number 14
_space_group_name_Hall '-P 2ybc'
_space_group_name_H-M_alt 'P 1 21/c 1'
_atom_sites_solution_hydrogens geom
_atom_sites_solution_primary dual
_audit_creation_date 2023-11-07
_audit_creation_method
;
Olex2 1.5
(compiled 2023.08.24 svn.re1ec1418 for OlexSys, GUI svn.r6817)
;
_audit_update_record
;
2023-11-07 deposited with the CCDC.	2024-05-10 downloaded from the CCDC.
;
_cell_angle_alpha 90
_cell_angle_beta 91.242(2)
_cell_angle_gamma 90
_cell_formula_units_Z 4
_cell_length_a 7.6269(2)
_cell_length_b 12.3105(3)
_cell_length_c 23.0037(5)
_cell_measurement_reflns_used 7271
_cell_measurement_temperature 173.00
_cell_measurement_theta_max 54.983
_cell_measurement_theta_min 3.544
_cell_volume 2159.33(9)
_computing_cell_refinement 'SAINT v8.37A (Bruker, 2015)'
_computing_data_reduction 'SAINT v8.37A (Bruker, 2015)'
_computing_molecular_graphics 'Olex2 1.5 (Dolomanov et al., 2009)'
_computing_publication_material 'Olex2 1.5 (Dolomanov et al., 2009)'
_computing_structure_refinement 'SHELXL 2018/3 (Sheldrick, 2015)'
_computing_structure_solution 'SHELXT 2018/2 (Sheldrick, 2018)'
_diffrn_ambient_temperature 173.00
_diffrn_measured_fraction_theta_full 0.997
_diffrn_measured_fraction_theta_max 0.996
_diffrn_measurement_device_type 'Bruker APEX-II CCD'
_diffrn_measurement_method '\f and \w scans'
_diffrn_radiation_type GaK\a
_diffrn_radiation_wavelength 1.34139
_diffrn_reflns_av_R_equivalents 0.0743
_diffrn_reflns_av_unetI/netI 0.0561
_diffrn_reflns_Laue_measured_fraction_full 0.997
_diffrn_reflns_Laue_measured_fraction_max 0.996
_diffrn_reflns_limit_h_max 9
_diffrn_reflns_limit_h_min -8
_diffrn_reflns_limit_k_max 13
_diffrn_reflns_limit_k_min -15
_diffrn_reflns_limit_l_max 28
_diffrn_reflns_limit_l_min -28
_diffrn_reflns_number 23150
_diffrn_reflns_point_group_measured_fraction_full 0.997
_diffrn_reflns_point_group_measured_fraction_max 0.996
_diffrn_reflns_theta_full 53.594
_diffrn_reflns_theta_max 55.023
_diffrn_reflns_theta_min 3.543
_diffrn_source_current 2.86
_diffrn_source_power 0.1995708
_diffrn_source_voltage 69.78
_diffrn_standards_number 0
_exptl_absorpt_coefficient_mu 1.010
_exptl_absorpt_correction_T_max 0.7508
_exptl_absorpt_correction_T_min 0.5618
_exptl_absorpt_correction_type multi-scan
_exptl_absorpt_process_details
;
SADABS-2016/2 (Bruker,2016/2) was used for absorption correction.
wR2(int) was 0.1498 before and 0.0752 after correction.
The Ratio of minimum to maximum transmission is 0.7483.
The \l/2 correction factor is Not present.
;
_exptl_crystal_colour colourless
_exptl_crystal_colour_primary colourless
_exptl_crystal_density_diffrn 1.241
_exptl_crystal_description block
_exptl_crystal_F_000 864
_exptl_crystal_size_max 0.17
_exptl_crystal_size_mid 0.17
_exptl_crystal_size_min 0.05
_refine_diff_density_max 0.199
_refine_diff_density_min -0.287
_refine_diff_density_rms 0.040
_refine_ls_extinction_method none
_refine_ls_goodness_of_fit_ref 1.022
_refine_ls_hydrogen_treatment constr
_refine_ls_matrix_type full
_refine_ls_number_parameters 258
_refine_ls_number_reflns 4101
_refine_ls_number_restraints 0
_refine_ls_restrained_S_all 1.022
_refine_ls_R_factor_all 0.0850
_refine_ls_R_factor_gt 0.0462
_refine_ls_shift/su_max 0.000
_refine_ls_shift/su_mean 0.000
_refine_ls_structure_factor_coef Fsqd
_refine_ls_weighting_details 'w=1/[\s^2^(Fo^2^)+(0.0452P)^2^+0.5794P] where P=(Fo^2^+2Fc^2^)/3'
_refine_ls_weighting_scheme calc
_refine_ls_wR_factor_gt 0.1002
_refine_ls_wR_factor_ref 0.1144
_reflns_Friedel_coverage 0.000
_reflns_number_gt 2746
_reflns_number_total 4101
_reflns_threshold_expression 'I > 2\s(I)'
_cod_data_source_file d4ob00607k2.cif
_cod_data_source_block mj23624_0m
_cod_depositor_comments 'Adding full bibliography for 7159949--7159950.cif.'
_cod_database_code 7159949
_shelx_shelxl_version_number 2018/3
_shelx_space_group_comment
;
The symmetry employed for this shelxl refinement is uniquely defined
by the following loop, which should always be used as a source of
symmetry information in preference to the above space-group names.
They are only intended as comments.
;
_shelx_estimated_absorpt_t_max 0.951
_shelx_estimated_absorpt_t_min 0.847
_olex2_refinement_description
;
1. Fixed Uiso
 At 1.2 times of:
  All C(H) groups, All C(H,H) groups
 At 1.5 times of:
  All C(H,H,H) groups
2.a Ternary CH refined with riding coordinates:
 C3(H3), C11(H11)
2.b Secondary CH2 refined with riding coordinates:
 C1(H1A,H1B), C6(H6A,H6B), C10(H10A,H10B)
2.c Aromatic/amide H refined with riding coordinates:
 C17(H17), C18(H18), C20(H20), C21(H21)
2.d X=CH2 refined with riding coordinates:
 C14(H14A,H14B)
2.e Idealised Me refined as rotating group:
 C5(H5A,H5B,H5C), C12(H12A,H12B,H12C), C13(H13A,H13B,H13C), C15(H15A,H15B,
 H15C), C22(H22A,H22B,H22C)
;
_olex2_submission_special_instructions 'No special instructions were received'

loop_
_space_group_symop_operation_xyz
'x, y, z'
'-x, y+1/2, -z+1/2'
'-x, -y, -z'
'x, -y-1/2, z-1/2'

loop_
_atom_site_label
_atom_site_type_symbol
_atom_site_fract_x
_atom_site_fract_y
_atom_site_fract_z
_atom_site_U_iso_or_equiv
_atom_site_adp_type
_atom_site_occupancy
_atom_site_site_symmetry_order
_atom_site_calc_flag
_atom_site_refinement_flags_posn
_atom_site_refinement_flags_adp
_atom_site_refinement_flags_occupancy
_atom_site_disorder_assembly
_atom_site_disorder_group
C1 C 0.7274(3) 0.38140(17) 0.17857(8) 0.0345(5) Uani 1 1 d . . . . .
H1A H 0.791093 0.451012 0.183384 0.041 Uiso 1 1 calc R U . . .
H1B H 0.644535 0.373701 0.210843 0.041 Uiso 1 1 calc R U . . .
N1 N 0.8519(2) 0.28978(14) 0.17863(7) 0.0383(4) Uani 1 1 d . . . . .
O1 O 1.1056(2) 0.40639(14) 0.20153(6) 0.0567(5) Uani 1 1 d . . . . .
S1 S 1.03456(7) 0.30277(5) 0.21616(2) 0.04612(19) Uani 1 1 d . . . . .
C2 C 0.6291(3) 0.37882(16) 0.12032(8) 0.0314(5) Uani 1 1 d . . . . .
O2 O 1.1333(2) 0.20567(15) 0.20710(7) 0.0624(5) Uani 1 1 d . . . . .
C3 C 0.4565(3) 0.44548(16) 0.12019(8) 0.0341(5) Uani 1 1 d . . . . .
H3 H 0.395931 0.430601 0.157478 0.041 Uiso 1 1 calc R U . . .
O3 O 0.5422(2) 0.60764(11) 0.16522(6) 0.0467(4) Uani 1 1 d . . . . .
C4 C 0.4810(3) 0.56549(18) 0.11508(9) 0.0385(5) Uani 1 1 d . . . . .
O4 O 0.4512(2) 0.62033(13) 0.07272(6) 0.0590(5) Uani 1 1 d . . . . .
C5 C 0.5634(3) 0.72372(18) 0.16673(11) 0.0569(7) Uani 1 1 d . . . . .
H5A H 0.450167 0.758639 0.158316 0.085 Uiso 1 1 calc R U . . .
H5B H 0.647951 0.745742 0.137510 0.085 Uiso 1 1 calc R U . . .
H5C H 0.606360 0.745856 0.205400 0.085 Uiso 1 1 calc R U . . .
C6 C 0.3466(3) 0.39526(18) 0.07061(9) 0.0426(6) Uani 1 1 d . . . . .
H6A H 0.219928 0.400691 0.078629 0.051 Uiso 1 1 calc R U . . .
H6B H 0.369735 0.432241 0.033335 0.051 Uiso 1 1 calc R U . . .
C7 C 0.4039(3) 0.27789(17) 0.06848(9) 0.0386(5) Uani 1 1 d . . . . .
C8 C 0.5563(3) 0.26549(17) 0.10927(8) 0.0333(5) Uani 1 1 d . . . . .
C9 C 0.6097(3) 0.17784(16) 0.13911(8) 0.0351(5) Uani 1 1 d . . . . .
C10 C 0.7635(3) 0.18450(17) 0.18135(9) 0.0419(5) Uani 1 1 d . . . . .
H10A H 0.721931 0.172479 0.221305 0.050 Uiso 1 1 calc R U . . .
H10B H 0.848305 0.126245 0.172444 0.050 Uiso 1 1 calc R U . . .
C11 C 0.5221(3) 0.06764(17) 0.13499(9) 0.0412(5) Uani 1 1 d . . . . .
H11 H 0.399500 0.079719 0.120089 0.049 Uiso 1 1 calc R U . . .
C12 C 0.5097(3) 0.01072(18) 0.19363(9) 0.0510(6) Uani 1 1 d . . . . .
H12A H 0.627745 -0.008098 0.208008 0.076 Uiso 1 1 calc R U . . .
H12B H 0.439686 -0.055605 0.189117 0.076 Uiso 1 1 calc R U . . .
H12C H 0.453807 0.059278 0.221438 0.076 Uiso 1 1 calc R U . . .
C13 C 0.6132(4) -0.00551(19) 0.09117(10) 0.0582(7) Uani 1 1 d . . . . .
H13A H 0.618695 0.031815 0.053623 0.087 Uiso 1 1 calc R U . . .
H13B H 0.547007 -0.073271 0.086462 0.087 Uiso 1 1 calc R U . . .
H13C H 0.732400 -0.021926 0.105353 0.087 Uiso 1 1 calc R U . . .
C14 C 0.3346(3) 0.2056(2) 0.03207(10) 0.0575(7) Uani 1 1 d . . . . .
H14A H 0.383484 0.134772 0.029806 0.069 Uiso 1 1 calc R U . . .
H14B H 0.236122 0.224557 0.008208 0.069 Uiso 1 1 calc R U . . .
C15 C 0.7503(3) 0.41566(18) 0.07176(8) 0.0413(5) Uani 1 1 d . . . . .
H15A H 0.856193 0.370507 0.072258 0.062 Uiso 1 1 calc R U . . .
H15B H 0.783153 0.491825 0.077937 0.062 Uiso 1 1 calc R U . . .
H15C H 0.689160 0.408178 0.034073 0.062 Uiso 1 1 calc R U . . .
C16 C 0.9800(3) 0.30780(19) 0.29025(9) 0.0407(5) Uani 1 1 d . . . . .
C17 C 0.9464(3) 0.4070(2) 0.31558(9) 0.0484(6) Uani 1 1 d . . . . .
H17 H 0.952921 0.471752 0.293302 0.058 Uiso 1 1 calc R U . . .
C18 C 0.9028(3) 0.4116(2) 0.37387(10) 0.0559(7) Uani 1 1 d . . . . .
H18 H 0.879749 0.479988 0.391216 0.067 Uiso 1 1 calc R U . . .
C19 C 0.8923(3) 0.3183(2) 0.40698(10) 0.0560(7) Uani 1 1 d . . . . .
C20 C 0.9265(3) 0.2197(2) 0.38102(11) 0.0586(7) Uani 1 1 d . . . . .
H20 H 0.920291 0.154975 0.403409 0.070 Uiso 1 1 calc R U . . .
C21 C 0.9696(3) 0.2132(2) 0.32289(10) 0.0515(6) Uani 1 1 d . . . . .
H21 H 0.991799 0.144708 0.305539 0.062 Uiso 1 1 calc R U . . .
C22 C 0.8413(4) 0.3243(3) 0.46995(11) 0.0838(10) Uani 1 1 d . . . . .
H22A H 0.862683 0.397911 0.484726 0.126 Uiso 1 1 calc R U . . .
H22B H 0.911362 0.272285 0.492798 0.126 Uiso 1 1 calc R U . . .
H22C H 0.716552 0.306678 0.473199 0.126 Uiso 1 1 calc R U . . .

loop_
_atom_site_aniso_label
_atom_site_aniso_U_11
_atom_site_aniso_U_22
_atom_site_aniso_U_33
_atom_site_aniso_U_23
_atom_site_aniso_U_13
_atom_site_aniso_U_12
C1 0.0390(12) 0.0327(12) 0.0317(11) 0.0010(9) -0.0020(9) 0.0003(10)
N1 0.0368(10) 0.0412(11) 0.0367(10) 0.0019(8) -0.0058(8) 0.0029(9)
O1 0.0442(9) 0.0805(13) 0.0452(9) 0.0110(8) -0.0015(7) -0.0214(9)
S1 0.0339(3) 0.0674(5) 0.0369(3) 0.0031(3) -0.0026(2) 0.0020(3)
C2 0.0351(11) 0.0313(12) 0.0277(10) 0.0011(8) -0.0004(8) -0.0005(9)
O2 0.0452(9) 0.0885(14) 0.0535(10) -0.0044(9) -0.0024(8) 0.0270(9)
C3 0.0380(11) 0.0349(13) 0.0295(11) 0.0031(9) 0.0001(9) 0.0026(10)
O3 0.0631(10) 0.0316(9) 0.0448(9) 0.0028(7) -0.0127(7) -0.0013(8)
C4 0.0403(12) 0.0399(14) 0.0354(12) 0.0043(10) 0.0023(9) 0.0066(10)
O4 0.0945(13) 0.0420(10) 0.0401(9) 0.0113(8) -0.0054(9) 0.0113(9)
C5 0.0656(16) 0.0343(15) 0.0702(17) -0.0002(12) -0.0146(13) 0.0005(12)
C6 0.0420(12) 0.0471(15) 0.0383(12) 0.0038(10) -0.0083(10) 0.0028(11)
C7 0.0447(12) 0.0399(14) 0.0310(11) 0.0024(9) -0.0050(9) -0.0039(11)
C8 0.0378(11) 0.0354(13) 0.0269(10) -0.0016(9) 0.0021(9) 0.0001(10)
C9 0.0446(12) 0.0326(13) 0.0280(10) -0.0018(9) 0.0012(9) 0.0016(10)
C10 0.0502(13) 0.0336(13) 0.0416(12) 0.0007(10) -0.0046(10) 0.0058(11)
C11 0.0558(14) 0.0328(13) 0.0347(11) -0.0002(9) -0.0037(10) -0.0014(11)
C12 0.0743(17) 0.0356(14) 0.0429(13) 0.0040(11) 0.0016(12) -0.0044(12)
C13 0.0901(19) 0.0409(15) 0.0437(13) -0.0082(11) 0.0044(13) -0.0005(14)
C14 0.0707(17) 0.0509(16) 0.0498(15) 0.0006(12) -0.0217(13) -0.0052(13)
C15 0.0441(13) 0.0472(14) 0.0326(11) 0.0045(10) 0.0038(9) -0.0022(11)
C16 0.0300(11) 0.0556(16) 0.0363(12) 0.0042(11) -0.0049(9) -0.0006(11)
C17 0.0432(13) 0.0602(17) 0.0416(13) 0.0041(12) -0.0066(10) -0.0104(12)
C18 0.0495(15) 0.0722(19) 0.0458(14) -0.0115(13) -0.0028(11) -0.0079(13)
C19 0.0377(13) 0.091(2) 0.0391(13) 0.0053(14) -0.0011(10) -0.0103(14)
C20 0.0482(15) 0.078(2) 0.0491(15) 0.0224(14) -0.0042(12) -0.0009(14)
C21 0.0451(13) 0.0598(17) 0.0494(14) 0.0088(12) -0.0050(11) 0.0070(12)
C22 0.0681(19) 0.140(3) 0.0433(15) 0.0043(17) 0.0062(13) -0.0155(19)

loop_
_atom_type_symbol
_atom_type_description
_atom_type_scat_dispersion_real
_atom_type_scat_dispersion_imag
_atom_type_scat_source
C C 0.0137 0.0067 'International Tables Vol C Tables 4.2.6.8 and 6.1.1.4'
H H 0.0000 0.0000 'International Tables Vol C Tables 4.2.6.8 and 6.1.1.4'
N N 0.0241 0.0134 'International Tables Vol C Tables 4.2.6.8 and 6.1.1.4'
O O 0.0389 0.0241 'International Tables Vol C Tables 4.2.6.8 and 6.1.1.4'
S S 0.2925 0.4295 'International Tables Vol C Tables 4.2.6.8 and 6.1.1.4'

loop_
_geom_angle_atom_site_label_1
_geom_angle_atom_site_label_2
_geom_angle_atom_site_label_3
_geom_angle
_geom_angle_site_symmetry_1
_geom_angle_site_symmetry_3
_geom_angle_publ_flag
H1A C1 H1B 108.6 . . ?
N1 C1 H1A 110.3 . . ?
N1 C1 H1B 110.3 . . ?
N1 C1 C2 106.86(15) . . ?
C2 C1 H1A 110.4 . . ?
C2 C1 H1B 110.3 . . ?
C1 N1 S1 117.92(13) . . ?
C10 N1 C1 112.36(16) . . ?
C10 N1 S1 116.96(13) . . ?
N1 S1 C16 107.37(9) . . ?
O1 S1 N1 106.67(9) . . ?
O1 S1 O2 120.52(10) . . ?
O1 S1 C16 107.14(10) . . ?
O2 S1 N1 106.70(10) . . ?
O2 S1 C16 107.82(10) . . ?
C1 C2 C3 113.12(16) . . ?
C1 C2 C15 109.97(16) . . ?
C8 C2 C1 109.72(16) . . ?
C8 C2 C3 100.28(16) . . ?
C8 C2 C15 111.90(16) . . ?
C15 C2 C3 111.54(16) . . ?
C2 C3 H3 108.0 . . ?
C4 C3 C2 114.59(17) . . ?
C4 C3 H3 108.0 . . ?
C4 C3 C6 114.07(16) . . ?
C6 C3 C2 103.80(16) . . ?
C6 C3 H3 108.0 . . ?
C4 O3 C5 116.26(17) . . ?
O3 C4 C3 110.93(17) . . ?
O4 C4 C3 126.7(2) . . ?
O4 C4 O3 122.4(2) . . ?
O3 C5 H5A 109.5 . . ?
O3 C5 H5B 109.5 . . ?
O3 C5 H5C 109.5 . . ?
H5A C5 H5B 109.5 . . ?
H5A C5 H5C 109.5 . . ?
H5B C5 H5C 109.5 . . ?
C3 C6 H6A 110.8 . . ?
C3 C6 H6B 110.8 . . ?
H6A C6 H6B 108.9 . . ?
C7 C6 C3 104.86(16) . . ?
C7 C6 H6A 110.8 . . ?
C7 C6 H6B 110.8 . . ?
C8 C7 C6 107.49(17) . . ?
C14 C7 C6 123.5(2) . . ?
C14 C7 C8 128.8(2) . . ?
C7 C8 C2 106.80(16) . . ?
C9 C8 C2 123.25(18) . . ?
C9 C8 C7 129.22(19) . . ?
C8 C9 C10 120.69(18) . . ?
C8 C9 C11 124.16(18) . . ?
C10 C9 C11 115.14(17) . . ?
N1 C10 C9 111.91(16) . . ?
N1 C10 H10A 109.2 . . ?
N1 C10 H10B 109.2 . . ?
C9 C10 H10A 109.2 . . ?
C9 C10 H10B 109.2 . . ?
H10A C10 H10B 107.9 . . ?
C9 C11 H11 107.2 . . ?
C9 C11 C12 113.09(17) . . ?
C9 C11 C13 111.23(19) . . ?
C12 C11 H11 107.2 . . ?
C12 C11 C13 110.49(18) . . ?
C13 C11 H11 107.2 . . ?
C11 C12 H12A 109.5 . . ?
C11 C12 H12B 109.5 . . ?
C11 C12 H12C 109.5 . . ?
H12A C12 H12B 109.5 . . ?
H12A C12 H12C 109.5 . . ?
H12B C12 H12C 109.5 . . ?
C11 C13 H13A 109.5 . . ?
C11 C13 H13B 109.5 . . ?
C11 C13 H13C 109.5 . . ?
H13A C13 H13B 109.5 . . ?
H13A C13 H13C 109.5 . . ?
H13B C13 H13C 109.5 . . ?
C7 C14 H14A 120.0 . . ?
C7 C14 H14B 120.0 . . ?
H14A C14 H14B 120.0 . . ?
C2 C15 H15A 109.5 . . ?
C2 C15 H15B 109.5 . . ?
C2 C15 H15C 109.5 . . ?
H15A C15 H15B 109.5 . . ?
H15A C15 H15C 109.5 . . ?
H15B C15 H15C 109.5 . . ?
C17 C16 S1 119.29(17) . . ?
C17 C16 C21 120.0(2) . . ?
C21 C16 S1 120.70(18) . . ?
C16 C17 H17 120.2 . . ?
C16 C17 C18 119.6(2) . . ?
C18 C17 H17 120.2 . . ?
C17 C18 H18 119.5 . . ?
C19 C18 C17 121.1(2) . . ?
C19 C18 H18 119.5 . . ?
C18 C19 C20 118.6(2) . . ?
C18 C19 C22 120.5(3) . . ?
C20 C19 C22 120.9(3) . . ?
C19 C20 H20 119.4 . . ?
C19 C20 C21 121.2(2) . . ?
C21 C20 H20 119.4 . . ?
C16 C21 H21 120.3 . . ?
C20 C21 C16 119.4(2) . . ?
C20 C21 H21 120.3 . . ?
C19 C22 H22A 109.5 . . ?
C19 C22 H22B 109.5 . . ?
C19 C22 H22C 109.5 . . ?
H22A C22 H22B 109.5 . . ?
H22A C22 H22C 109.5 . . ?
H22B C22 H22C 109.5 . . ?

loop_
_geom_bond_atom_site_label_1
_geom_bond_atom_site_label_2
_geom_bond_distance
_geom_bond_site_symmetry_2
_geom_bond_publ_flag
C1 H1A 0.9900 . ?
C1 H1B 0.9900 . ?
C1 N1 1.474(2) . ?
C1 C2 1.522(3) . ?
N1 S1 1.6307(16) . ?
N1 C10 1.463(3) . ?
O1 S1 1.4291(17) . ?
S1 O2 1.4305(17) . ?
S1 C16 1.764(2) . ?
C2 C3 1.551(3) . ?
C2 C8 1.521(3) . ?
C2 C15 1.534(3) . ?
C3 H3 1.0000 . ?
C3 C4 1.494(3) . ?
C3 C6 1.531(3) . ?
O3 C4 1.340(2) . ?
O3 C5 1.438(3) . ?
C4 O4 1.203(2) . ?
C5 H5A 0.9800 . ?
C5 H5B 0.9800 . ?
C5 H5C 0.9800 . ?
C6 H6A 0.9900 . ?
C6 H6B 0.9900 . ?
C6 C7 1.511(3) . ?
C7 C8 1.486(3) . ?
C7 C14 1.324(3) . ?
C8 C9 1.338(3) . ?
C9 C10 1.509(3) . ?
C9 C11 1.514(3) . ?
C10 H10A 0.9900 . ?
C10 H10B 0.9900 . ?
C11 H11 1.0000 . ?
C11 C12 1.525(3) . ?
C11 C13 1.530(3) . ?
C12 H12A 0.9800 . ?
C12 H12B 0.9800 . ?
C12 H12C 0.9800 . ?
C13 H13A 0.9800 . ?
C13 H13B 0.9800 . ?
C13 H13C 0.9800 . ?
C14 H14A 0.9500 . ?
C14 H14B 0.9500 . ?
C15 H15A 0.9800 . ?
C15 H15B 0.9800 . ?
C15 H15C 0.9800 . ?
C16 C17 1.379(3) . ?
C16 C21 1.389(3) . ?
C17 H17 0.9500 . ?
C17 C18 1.390(3) . ?
C18 H18 0.9500 . ?
C18 C19 1.381(3) . ?
C19 C20 1.381(3) . ?
C19 C22 1.510(3) . ?
C20 H20 0.9500 . ?
C20 C21 1.386(3) . ?
C21 H21 0.9500 . ?
C22 H22A 0.9800 . ?
C22 H22B 0.9800 . ?
C22 H22C 0.9800 . ?

loop_
_geom_torsion_atom_site_label_1
_geom_torsion_atom_site_label_2
_geom_torsion_atom_site_label_3
_geom_torsion_atom_site_label_4
_geom_torsion
_geom_torsion_site_symmetry_1
_geom_torsion_site_symmetry_2
_geom_torsion_site_symmetry_3
_geom_torsion_site_symmetry_4
_geom_torsion_publ_flag
C1 N1 S1 O1 -47.69(16) . . . . ?
C1 N1 S1 O2 -177.73(14) . . . . ?
C1 N1 S1 C16 66.89(17) . . . . ?
C1 N1 C10 C9 46.3(2) . . . . ?
C1 C2 C3 C4 77.9(2) . . . . ?
C1 C2 C3 C6 -157.01(17) . . . . ?
C1 C2 C8 C7 155.55(16) . . . . ?
C1 C2 C8 C9 -15.4(3) . . . . ?
N1 C1 C2 C3 162.06(16) . . . . ?
N1 C1 C2 C8 51.0(2) . . . . ?
N1 C1 C2 C15 -72.5(2) . . . . ?
N1 S1 C16 C17 -89.97(18) . . . . ?
N1 S1 C16 C21 89.54(19) . . . . ?
O1 S1 C16 C17 24.29(19) . . . . ?
O1 S1 C16 C21 -156.20(17) . . . . ?
S1 N1 C10 C9 -172.66(14) . . . . ?
S1 C16 C17 C18 179.79(16) . . . . ?
S1 C16 C21 C20 180.00(17) . . . . ?
C2 C1 N1 S1 149.90(14) . . . . ?
C2 C1 N1 C10 -69.49(19) . . . . ?
C2 C3 C4 O3 -74.6(2) . . . . ?
C2 C3 C4 O4 105.5(2) . . . . ?
C2 C3 C6 C7 30.0(2) . . . . ?
C2 C8 C9 C10 -7.5(3) . . . . ?
C2 C8 C9 C11 170.92(18) . . . . ?
O2 S1 C16 C17 155.40(17) . . . . ?
O2 S1 C16 C21 -25.1(2) . . . . ?
C3 C2 C8 C7 36.28(19) . . . . ?
C3 C2 C8 C9 -134.7(2) . . . . ?
C3 C6 C7 C8 -7.4(2) . . . . ?
C3 C6 C7 C14 177.8(2) . . . . ?
C4 C3 C6 C7 155.35(18) . . . . ?
C5 O3 C4 C3 -177.10(18) . . . . ?
C5 O3 C4 O4 2.8(3) . . . . ?
C6 C3 C4 O3 165.94(17) . . . . ?
C6 C3 C4 O4 -13.9(3) . . . . ?
C6 C7 C8 C2 -18.7(2) . . . . ?
C6 C7 C8 C9 151.6(2) . . . . ?
C7 C8 C9 C10 -176.3(2) . . . . ?
C7 C8 C9 C11 2.1(3) . . . . ?
C8 C2 C3 C4 -165.29(16) . . . . ?
C8 C2 C3 C6 -40.24(18) . . . . ?
C8 C9 C10 N1 -7.2(3) . . . . ?
C8 C9 C11 C12 -139.7(2) . . . . ?
C8 C9 C11 C13 95.3(3) . . . . ?
C10 N1 S1 O1 173.49(15) . . . . ?
C10 N1 S1 O2 43.45(17) . . . . ?
C10 N1 S1 C16 -71.93(17) . . . . ?
C10 C9 C11 C12 38.8(3) . . . . ?
C10 C9 C11 C13 -86.2(2) . . . . ?
C11 C9 C10 N1 174.25(17) . . . . ?
C14 C7 C8 C2 155.7(2) . . . . ?
C14 C7 C8 C9 -34.0(4) . . . . ?
C15 C2 C3 C4 -46.7(2) . . . . ?
C15 C2 C3 C6 78.4(2) . . . . ?
C15 C2 C8 C7 -82.1(2) . . . . ?
C15 C2 C8 C9 106.9(2) . . . . ?
C16 C17 C18 C19 -0.1(3) . . . . ?
C17 C16 C21 C20 -0.5(3) . . . . ?
C17 C18 C19 C20 0.1(3) . . . . ?
C17 C18 C19 C22 -178.8(2) . . . . ?
C18 C19 C20 C21 -0.3(4) . . . . ?
C19 C20 C21 C16 0.5(3) . . . . ?
C21 C16 C17 C18 0.3(3) . . . . ?
C22 C19 C20 C21 178.5(2) . . . . ?
